data_7127998
loop_
_publ_author_name
'Lu, Zhen-Tao'
'Yang, Si-Han'
'Liu, Wenlong'
'Guo, Sheng-Ping'

_publ_section_title
;
 A series of oxysulfides
 RE<sub>2</sub>M<sub>2</sub>S<sub>3</sub>O<sub>4</sub> (RE = Y, Tm; M =
 Zr, Hf) featuring a unique MS<sub>3</sub>O<sub>4</sub> motif and
 {[M<sub>2</sub>S<sub>3</sub>O<sub>4</sub>]<sup>8-</sup>}<sub>\\infty
 </sub> wrinkle layer.
;
_journal_issue 28
_journal_name_full 'Chemical communications (Cambridge, England)'
_journal_page_first 3500
_journal_page_last 3503
_journal_paper_doi 10.1039/d1cc00351h
_journal_volume 57
_journal_year 2021
_chemical_formula_moiety '0.5(Hf4 O8 S6 Y4)'
_chemical_formula_sum 'Hf2 O4 S3 Y2'
_chemical_formula_weight 694.98
_space_group_crystal_system orthorhombic
_space_group_IT_number 55
_space_group_name_Hall '-P 2 2ab'
_space_group_name_H-M_alt 'P b a m'
_atom_sites_solution_primary dual
_audit_creation_date 2020-09-23
_audit_creation_method
;
Olex2 1.2
(compiled 2018.05.29 svn.r3508 for OlexSys, GUI svn.r5506)
;
_audit_update_record
;
2021-01-05 deposited with the CCDC.	2021-03-02 downloaded from the CCDC.
;
_cell_angle_alpha 90
_cell_angle_beta 90
_cell_angle_gamma 90
_cell_formula_units_Z 2
_cell_length_a 6.5013(8)
_cell_length_b 14.1770(15)
_cell_length_c 3.6710(4)
_cell_measurement_reflns_used 2229
_cell_measurement_temperature 298(2)
_cell_measurement_theta_max 30.70
_cell_measurement_theta_min 2.87
_cell_volume 338.35(7)
_computing_molecular_graphics 'Olex2 (Dolomanov et al., 2009)'
_computing_publication_material 'Olex2 (Dolomanov et al., 2009)'
_computing_structure_refinement 'ShelXL (Sheldrick, 2015)'
_computing_structure_solution 'ShelXT (Sheldrick, 2015)'
_diffrn_ambient_temperature 298.15
_diffrn_measured_fraction_theta_full 0.974
_diffrn_measured_fraction_theta_max 0.974
_diffrn_measurement_device_type 'CCD area detector'
_diffrn_measurement_method 'phi and omega scans'
_diffrn_radiation_monochromator graphite
_diffrn_radiation_type MoK\a
_diffrn_radiation_wavelength 0.71073
_diffrn_reflns_av_R_equivalents 0.0410
_diffrn_reflns_av_unetI/netI 0.0319
_diffrn_reflns_Laue_measured_fraction_full 0.974
_diffrn_reflns_Laue_measured_fraction_max 0.974
_diffrn_reflns_limit_h_max 7
_diffrn_reflns_limit_h_min -6
_diffrn_reflns_limit_k_max 15
_diffrn_reflns_limit_k_min -16
_diffrn_reflns_limit_l_max 4
_diffrn_reflns_limit_l_min -4
_diffrn_reflns_number 2093
_diffrn_reflns_point_group_measured_fraction_full 0.974
_diffrn_reflns_point_group_measured_fraction_max 0.974
_diffrn_reflns_theta_full 24.940
_diffrn_reflns_theta_max 24.940
_diffrn_reflns_theta_min 2.874
_exptl_absorpt_coefficient_mu 48.426
_exptl_absorpt_correction_type multi-scan
_exptl_crystal_colour colorless
_exptl_crystal_density_diffrn 6.822
_exptl_crystal_description rod
_exptl_crystal_F_000 604
_exptl_crystal_size_max 0.05
_exptl_crystal_size_mid 0.02
_exptl_crystal_size_min 0.01
_exptl_transmission_factor_max 0.788
_exptl_transmission_factor_min 0.729
_refine_diff_density_max 2.002
_refine_diff_density_min -1.947
_refine_diff_density_rms 0.465
_refine_ls_extinction_coef 0.0066(9)
_refine_ls_extinction_expression Fc^*^=kFc[1+0.001xFc^2^\l^3^/sin(2\q)]^-1/4^
_refine_ls_extinction_method 'SHELXL-2014/7 (Sheldrick 2014'
_refine_ls_goodness_of_fit_ref 1.046
_refine_ls_hydrogen_treatment undef
_refine_ls_matrix_type full
_refine_ls_number_parameters 36
_refine_ls_number_reflns 342
_refine_ls_number_restraints 18
_refine_ls_restrained_S_all 1.033
_refine_ls_R_factor_all 0.0281
_refine_ls_R_factor_gt 0.0276
_refine_ls_shift/su_max 0.000
_refine_ls_shift/su_mean 0.000
_refine_ls_structure_factor_coef Fsqd
_refine_ls_weighting_details 'w=1/[\s^2^(Fo^2^)+(0.0530P)^2^+4.5823P] where P=(Fo^2^+2Fc^2^)/3'
_refine_ls_weighting_scheme calc
_refine_ls_wR_factor_gt 0.0737
_refine_ls_wR_factor_ref 0.0743
_reflns_Friedel_coverage 0.000
_reflns_number_gt 336
_reflns_number_total 342
_reflns_threshold_expression 'I > 2\s(I)'
_cod_data_source_file d1cc00351h2.cif
_cod_data_source_block a
_cod_depositor_comments 'Adding full bibliography for 7127998--7128000.cif.'
_cod_database_code 7127998
_shelx_shelxl_version_number 2014/7
_shelx_space_group_comment
;
The symmetry employed for this shelxl refinement is uniquely defined
by the following loop, which should always be used as a source of
symmetry information in preference to the above space-group names.
They are only intended as comments.
;
_olex2_refinement_description
;
1. Uiso/Uaniso restraints and constraints
Uanis(O1) \\sim Ueq, Uanis(O2) \\sim Ueq, Uanis(Y1) \\sim Ueq: with sigma of
0.0005 and sigma for terminal atoms of 0.0001
;
_olex2_submission_special_instructions 'No special instructions were received'

loop_
_space_group_symop_operation_xyz
'x, y, z'
'-x, -y, z'
'-x+1/2, y+1/2, -z'
'x+1/2, -y+1/2, -z'
'-x, -y, -z'
'x, y, -z'
'x-1/2, -y-1/2, z'
'-x-1/2, y-1/2, z'

loop_
_atom_site_label
_atom_site_type_symbol
_atom_site_fract_x
_atom_site_fract_y
_atom_site_fract_z
_atom_site_U_iso_or_equiv
_atom_site_adp_type
_atom_site_occupancy
_atom_site_site_symmetry_order
_atom_site_calc_flag
_atom_site_refinement_flags_posn
_atom_site_refinement_flags_adp
_atom_site_refinement_flags_occupancy
_atom_site_disorder_assembly
_atom_site_disorder_group
Hf1 Hf 0.29396(7) 0.57241(3) 0.5000 0.0034(3) Uani 1 2 d S T P . .
Y1 Y 0.71480(16) 0.66167(8) 0.0000 0.0020(4) Uani 1 2 d S TU P . .
S1 S 0.0000 0.5000 0.0000 0.0081(9) Uani 1 4 d S T P . .
S2 S 0.0276(4) 0.71116(19) 0.5000 0.0050(6) Uani 1 2 d S T P . .
O1 O 0.3668(14) 0.4319(5) 0.5000 0.0036(18) Uani 1 2 d S TU P . .
O2 O 0.3774(13) 0.6227(5) 0.0000 0.0060(17) Uani 1 2 d S TU P . .

loop_
_atom_site_aniso_label
_atom_site_aniso_U_11
_atom_site_aniso_U_22
_atom_site_aniso_U_33
_atom_site_aniso_U_23
_atom_site_aniso_U_13
_atom_site_aniso_U_12
Hf1 0.0025(5) 0.0037(4) 0.0039(4) 0.000 0.000 0.00063(16)
Y1 0.0009(5) 0.0032(5) 0.0018(5) 0.000 0.000 0.0003(3)
S1 0.008(2) 0.0069(19) 0.009(2) 0.000 0.000 0.0012(16)
S2 0.0042(15) 0.0040(14) 0.0069(14) 0.000 0.000 0.0005(10)
O1 0.0036(18) 0.0035(18) 0.0037(18) 0.000 0.000 0.0001(5)
O2 0.0060(17) 0.0060(17) 0.0059(17) 0.000 0.000 0.0000(5)

loop_
_atom_type_symbol
_atom_type_description
_atom_type_scat_dispersion_real
_atom_type_scat_dispersion_imag
_atom_type_scat_source
O O 0.0106 0.0060 'International Tables Vol C Tables 4.2.6.8 and 6.1.1.4'
S S 0.1246 0.1234 'International Tables Vol C Tables 4.2.6.8 and 6.1.1.4'
Y Y -2.7962 3.5667 'International Tables Vol C Tables 4.2.6.8 and 6.1.1.4'
Hf Hf -0.5830 6.1852 'International Tables Vol C Tables 4.2.6.8 and 6.1.1.4'

loop_
_geom_angle_atom_site_label_1
_geom_angle_atom_site_label_2
_geom_angle_atom_site_label_3
_geom_angle
_geom_angle_site_symmetry_1
_geom_angle_site_symmetry_3
_geom_angle_publ_flag
Hf1 Hf1 Y1 58.649(18) 5_666 5_666 ?
Hf1 Hf1 Y1 58.649(18) 5_666 5_665 ?
Y1 Hf1 Y1 57.89(2) 5_665 5_666 ?
S1 Hf1 Hf1 108.306(16) . 5_666 ?
S1 Hf1 Hf1 108.306(16) 1_556 5_666 ?
S1 Hf1 Y1 89.223(18) . 5_666 ?
S1 Hf1 Y1 50.300(15) . 5_665 ?
S1 Hf1 Y1 50.300(15) 1_556 5_666 ?
S1 Hf1 Y1 89.223(18) 1_556 5_665 ?
S1 Hf1 S1 80.470(14) . 1_556 ?
S2 Hf1 Hf1 168.82(6) . 5_666 ?
S2 Hf1 Y1 130.31(5) . 5_665 ?
S2 Hf1 Y1 130.31(5) . 5_666 ?
S2 Hf1 S1 80.03(5) . . ?
S2 Hf1 S1 80.03(5) . 1_556 ?
O1 Hf1 Hf1 39.2(2) . 5_666 ?
O1 Hf1 Hf1 35.87(17) 5_666 5_666 ?
O1 Hf1 Y1 32.03(10) . 5_665 ?
O1 Hf1 Y1 89.47(15) 5_666 5_665 ?
O1 Hf1 Y1 89.47(15) 5_666 5_666 ?
O1 Hf1 Y1 32.03(10) . 5_666 ?
O1 Hf1 S1 78.70(18) . 1_556 ?
O1 Hf1 S1 78.70(18) . . ?
O1 Hf1 S1 131.47(9) 5_666 1_556 ?
O1 Hf1 S1 131.47(9) 5_666 . ?
O1 Hf1 S2 132.95(18) 5_666 . ?
O1 Hf1 S2 152.0(2) . . ?
O1 Hf1 O1 75.0(3) . 5_666 ?
O2 Hf1 Hf1 90.1(2) . 5_666 ?
O2 Hf1 Hf1 90.1(2) 1_556 5_666 ?
O2 Hf1 Y1 138.1(2) . 5_666 ?
O2 Hf1 Y1 82.79(19) . 5_665 ?
O2 Hf1 Y1 138.1(2) 1_556 5_665 ?
O2 Hf1 Y1 82.79(19) 1_556 5_666 ?
O2 Hf1 S1 74.0(2) 1_556 1_556 ?
O2 Hf1 S1 74.0(2) . . ?
O2 Hf1 S1 152.3(2) 1_556 . ?
O2 Hf1 S1 152.3(2) . 1_556 ?
O2 Hf1 S2 85.0(2) . . ?
O2 Hf1 S2 85.0(2) 1_556 . ?
O2 Hf1 O1 106.1(2) 1_556 . ?
O2 Hf1 O1 75.2(2) . 5_666 ?
O2 Hf1 O1 106.1(2) . . ?
O2 Hf1 O1 75.2(2) 1_556 5_666 ?
O2 Hf1 O2 128.0(4) 1_556 . ?
Hf1 Y1 Y1 121.337(11) 1_554 6_556 ?
Hf1 Y1 Y1 58.663(11) 1_554 1_554 ?
Hf1 Y1 Y1 121.337(11) 1_554 1_556 ?
Y1 Y1 Y1 180.0 1_556 1_554 ?
Y1 Y1 Y1 180.0 1_554 6_556 ?
Y1 Y1 Y1 0.00(5) 1_556 6_556 ?
S1 Y1 Hf1 102.05(3) 1_655 1_554 ?
S1 Y1 Y1 90.0 1_655 1_556 ?
S1 Y1 Y1 90.0 1_655 6_556 ?
S1 Y1 Y1 90.0 1_655 1_554 ?
S2 Y1 Hf1 63.91(6) 7_674 1_554 ?
S2 Y1 Hf1 108.00(4) 1_654 1_554 ?
S2 Y1 Hf1 169.74(5) 1_655 1_554 ?
S2 Y1 Hf1 103.36(6) 7_675 1_554 ?
S2 Y1 Y1 49.53(4) 1_655 1_556 ?
S2 Y1 Y1 130.47(4) 1_655 1_554 ?
S2 Y1 Y1 49.53(4) 1_655 6_556 ?
S2 Y1 Y1 130.47(4) 1_654 6_556 ?
S2 Y1 Y1 49.84(4) 7_674 1_554 ?
S2 Y1 Y1 130.16(4) 7_675 1_554 ?
S2 Y1 Y1 49.84(4) 7_675 6_556 ?
S2 Y1 Y1 130.47(4) 1_654 1_556 ?
S2 Y1 Y1 49.53(4) 1_654 1_554 ?
S2 Y1 Y1 130.16(4) 7_674 6_556 ?
S2 Y1 Y1 49.84(4) 7_675 1_556 ?
S2 Y1 Y1 130.16(4) 7_674 1_556 ?
S2 Y1 S1 139.59(4) 7_675 1_655 ?
S2 Y1 S1 74.96(6) 1_654 1_655 ?
S2 Y1 S1 139.59(4) 7_674 1_655 ?
S2 Y1 S1 74.96(6) 1_655 1_655 ?
S2 Y1 S2 124.67(5) 1_654 7_675 ?
S2 Y1 S2 80.32(8) 7_675 7_674 ?
S2 Y1 S2 124.67(5) 1_655 7_674 ?
S2 Y1 S2 80.94(8) 1_655 1_654 ?
S2 Y1 S2 74.44(3) 1_655 7_675 ?
S2 Y1 S2 74.44(3) 1_654 7_674 ?
O1 Y1 Hf1 91.67(18) 5_666 1_554 ?
O1 Y1 Hf1 37.7(2) 5_665 1_554 ?
O1 Y1 Y1 37.90(13) 5_665 1_554 ?
O1 Y1 Y1 142.10(13) 5_665 1_556 ?
O1 Y1 Y1 37.90(13) 5_666 6_556 ?
O1 Y1 Y1 142.10(13) 5_665 6_556 ?
O1 Y1 Y1 37.90(13) 5_666 1_556 ?
O1 Y1 Y1 142.10(13) 5_666 1_554 ?
O1 Y1 S1 72.54(19) 5_665 1_655 ?
O1 Y1 S1 72.54(19) 5_666 1_655 ?
O1 Y1 S2 144.8(2) 5_666 1_654 ?
O1 Y1 S2 78.07(18) 5_666 1_655 ?
O1 Y1 S2 75.82(16) 5_665 7_674 ?
O1 Y1 S2 140.6(2) 5_666 7_674 ?
O1 Y1 S2 78.07(18) 5_665 1_654 ?
O1 Y1 S2 75.82(16) 5_666 7_675 ?
O1 Y1 S2 144.8(2) 5_665 1_655 ?
O1 Y1 S2 140.6(2) 5_665 7_675 ?
O1 Y1 O1 104.2(3) 5_665 5_666 ?
O2 Y1 Hf1 32.93(6) . 1_554 ?
O2 Y1 Y1 90.0 . 6_556 ?
O2 Y1 Y1 90.000(1) . 1_554 ?
O2 Y1 Y1 90.0 . 1_556 ?
O2 Y1 S1 114.8(2) . 1_655 ?
O2 Y1 S2 139.29(5) . 1_655 ?
O2 Y1 S2 139.29(5) . 1_654 ?
O2 Y1 S2 74.94(16) . 7_675 ?
O2 Y1 S2 74.94(16) . 7_674 ?
O2 Y1 O1 68.9(2) . 5_665 ?
O2 Y1 O1 68.9(2) . 5_666 ?
Hf1 S1 Hf1 80.470(14) . 1_554 ?
Hf1 S1 Hf1 80.470(14) 5_565 5_566 ?
Hf1 S1 Hf1 99.530(14) . 5_566 ?
Hf1 S1 Hf1 180.0 . 5_565 ?
Hf1 S1 Hf1 99.530(14) 5_565 1_554 ?
Hf1 S1 Hf1 180.000(16) 5_566 1_554 ?
Hf1 S1 Y1 81.83(2) 1_554 5_665 ?
Hf1 S1 Y1 98.17(2) 5_566 5_665 ?
Hf1 S1 Y1 81.83(2) 5_565 1_455 ?
Hf1 S1 Y1 98.17(2) . 1_455 ?
Hf1 S1 Y1 98.17(2) 1_554 1_455 ?
Hf1 S1 Y1 98.17(2) 5_565 5_665 ?
Hf1 S1 Y1 81.83(2) . 5_665 ?
Hf1 S1 Y1 81.83(2) 5_566 1_455 ?
Y1 S1 Y1 180.0 5_665 1_455 ?
Hf1 S2 Y1 106.79(8) . 1_456 ?
Hf1 S2 Y1 101.13(8) . 7_576 ?
Hf1 S2 Y1 106.79(8) . 1_455 ?
Hf1 S2 Y1 101.13(8) . 7_575 ?
Y1 S2 Y1 80.32(8) 7_576 7_575 ?
Y1 S2 Y1 152.03(11) 1_455 7_576 ?
Y1 S2 Y1 80.94(8) 1_455 1_456 ?
Y1 S2 Y1 92.64(3) 1_455 7_575 ?
Y1 S2 Y1 152.03(11) 1_456 7_575 ?
Y1 S2 Y1 92.64(3) 1_456 7_576 ?
Hf1 O1 Hf1 105.0(3) . 5_666 ?
Hf1 O1 Y1 120.1(2) . 5_665 ?
Hf1 O1 Y1 102.2(2) 5_666 5_666 ?
Hf1 O1 Y1 120.1(2) . 5_666 ?
Hf1 O1 Y1 102.2(2) 5_666 5_665 ?
Y1 O1 Y1 104.2(3) 5_665 5_666 ?
Hf1 O2 Hf1 128.0(4) 1_554 . ?
Hf1 O2 Y1 110.1(2) 1_554 . ?
Hf1 O2 Y1 110.1(2) . . ?

loop_
_geom_bond_atom_site_label_1
_geom_bond_atom_site_label_2
_geom_bond_distance
_geom_bond_site_symmetry_2
_geom_bond_publ_flag
Hf1 Hf1 3.3753(9) 5_666 ?
Hf1 Y1 3.7927(12) 5_665 ?
Hf1 Y1 3.7927(12) 5_666 ?
Hf1 S1 2.8417(4) . ?
Hf1 S1 2.8417(4) 1_556 ?
Hf1 S2 2.621(3) . ?
Hf1 O1 2.207(9) 5_666 ?
Hf1 O1 2.047(7) . ?
Hf1 O2 2.042(3) . ?
Hf1 O2 2.042(3) 1_556 ?
Y1 Hf1 3.5294(11) 1_554 ?
Y1 Y1 3.6710(4) 6_556 ?
Y1 Y1 3.6710(4) 1_556 ?
Y1 Y1 3.6710(4) 1_554 ?
Y1 S1 2.9481(11) 1_655 ?
Y1 S2 2.828(2) 1_655 ?
Y1 S2 2.846(2) 7_674 ?
Y1 S2 2.846(2) 7_675 ?
Y1 S2 2.828(2) 1_654 ?
Y1 O1 2.326(4) 5_665 ?
Y1 O1 2.326(4) 5_666 ?
Y1 O2 2.262(8) . ?
S1 Hf1 2.8417(4) 5_566 ?
S1 Hf1 2.8417(4) 1_554 ?
S1 Hf1 2.8417(4) 5_565 ?
S1 Y1 2.9480(11) 5_665 ?
S1 Y1 2.9480(11) 1_455 ?
S2 Y1 2.846(2) 7_575 ?
S2 Y1 2.828(2) 1_455 ?
S2 Y1 2.828(2) 1_456 ?
S2 Y1 2.846(2) 7_576 ?
O1 Hf1 2.207(9) 5_666 ?
O1 Y1 2.326(4) 5_665 ?
O1 Y1 2.326(4) 5_666 ?
O2 Hf1 2.042(3) 1_554 ?
